data_2240310
loop_
_publ_author_name
'Khmiyas, Jamal'
'Assani, Abderrazzak'
'Saadi, Mohamed'
'El Ammari, Lahcen'

_publ_section_title
;
 Crystal structure of magnesium copper(II) bis[orthophosphate(V)]
 monohydrate
;
_journal_coeditor_code WM5097
_journal_issue 1
_journal_name_full 'Acta Crystallographica Section E'
_journal_page_first 55
_journal_page_last 57
_journal_paper_doi 10.1107/S2056989014026930
_journal_volume 71
_journal_year 2015
_chemical_formula_iupac 'Mg1.65 Cu1.35 (P O4)2, H2 O'
_chemical_formula_moiety 'Cu1.35 Mg1.65 O8 P2, (H2 O)'
_chemical_formula_structural 'Cu1.35 Mg1.65 (P O4)2,H2O'
_chemical_formula_sum 'Cu1.35 H2 Mg1.65 O9 P2'
_chemical_formula_weight 333.65
_chemical_name_systematic
;
Magnesium copper(II) bis[orthophosphate(V)] monohydrate
;
_space_group_IT_number 14
_symmetry_cell_setting monoclinic
_symmetry_space_group_name_Hall '-P 2yn'
_symmetry_space_group_name_H-M 'P 1 21/n 1'
_atom_sites_solution_hydrogens geom
_atom_sites_solution_primary direct
_atom_sites_solution_secondary difmap
_audit_creation_method SHELXL-97
_cell_angle_alpha 90.00
_cell_angle_beta 115.2420(10)
_cell_angle_gamma 90.00
_cell_formula_units_Z 4
_cell_length_a 8.07010(10)
_cell_length_b 9.8661(2)
_cell_length_c 8.9944(2)
_cell_measurement_reflns_used 1673
_cell_measurement_temperature 296(2)
_cell_measurement_theta_max 28.70
_cell_measurement_theta_min 2.85
_cell_volume 647.76(2)
_computing_cell_refinement
;
SAINT (Bruker, 2009)
;
_computing_data_collection
;
APEX2 (Bruker, 2009)
;
_computing_data_reduction
;
SAINT (Bruker, 2009)
;
_computing_molecular_graphics
;
ORTEP-3 for Windows (Farrugia, 2012) and DIAMOND (Brandenburg,
2006)
;
_computing_publication_material
;
publCIF (Westrip, 2010)
;
_computing_structure_refinement
;
SHELXL97 (Sheldrick, 2008)
;
_computing_structure_solution
;
SHELXS97 (Sheldrick, 2008)
;
_diffrn_ambient_temperature 296(2)
_diffrn_measured_fraction_theta_full 1.000
_diffrn_measured_fraction_theta_max 1.000
_diffrn_measurement_device_type 'Bruker X8 APEX'
_diffrn_measurement_method '\f and \w scans'
_diffrn_radiation_monochromator graphite
_diffrn_radiation_source 'fine-focus sealed tube'
_diffrn_radiation_type MoK\a
_diffrn_radiation_wavelength 0.71073
_diffrn_reflns_av_R_equivalents 0.0250
_diffrn_reflns_av_sigmaI/netI 0.0170
_diffrn_reflns_limit_h_max 10
_diffrn_reflns_limit_h_min -10
_diffrn_reflns_limit_k_max 13
_diffrn_reflns_limit_k_min -11
_diffrn_reflns_limit_l_max 12
_diffrn_reflns_limit_l_min -12
_diffrn_reflns_number 9233
_diffrn_reflns_theta_full 28.70
_diffrn_reflns_theta_max 28.70
_diffrn_reflns_theta_min 2.85
_exptl_absorpt_coefficient_mu 5.159
_exptl_absorpt_correction_T_max 0.7479
_exptl_absorpt_correction_T_min 0.5743
_exptl_absorpt_correction_type multi-scan
_exptl_absorpt_process_details
;
(<i>SADABS</i>; Bruker, 2009)
;
_exptl_crystal_colour blue
_exptl_crystal_density_diffrn 3.421
_exptl_crystal_density_method 'not measured'
_exptl_crystal_description prism
_exptl_crystal_F_000 651
_exptl_crystal_size_max 0.31
_exptl_crystal_size_mid 0.27
_exptl_crystal_size_min 0.18
_refine_diff_density_max 0.546
_refine_diff_density_min -0.343
_refine_ls_extinction_coef 0.0022(6)
_refine_ls_extinction_expression Fc^*^=kFc[1+0.001xFc^2^\l^3^/sin(2\q)]^-1/4^
_refine_ls_extinction_method
;
SHELXL97 (Sheldrick, 2008)
;
_refine_ls_goodness_of_fit_ref 1.242
_refine_ls_hydrogen_treatment constr
_refine_ls_matrix_type full
_refine_ls_number_parameters 129
_refine_ls_number_reflns 1673
_refine_ls_number_restraints 0
_refine_ls_restrained_S_all 1.242
_refine_ls_R_factor_all 0.0212
_refine_ls_R_factor_gt 0.0201
_refine_ls_shift/su_max 0.001
_refine_ls_shift/su_mean 0.000
_refine_ls_structure_factor_coef Fsqd
_refine_ls_weighting_details 'calc w=1/[\s^2^(Fo^2^)+(0.0209P)^2^+1.2623P] where P=(Fo^2^+2Fc^2^)/3'
_refine_ls_weighting_scheme calc
_refine_ls_wR_factor_gt 0.0578
_refine_ls_wR_factor_ref 0.0584
_reflns_number_gt 1617
_reflns_number_total 1673
_reflns_threshold_expression I>2sigma(I)
_cod_data_source_file wm5097sup1.cf
_cod_data_source_block I
_cod_original_sg_symbol_Hall '-p 2yn'
_cod_original_sg_symbol_H-M 'P 21/n'
_cod_database_code 2240310
_cod_database_fobs_code 2240310

loop_
_symmetry_equiv_pos_as_xyz
'x, y, z'
'-x+1/2, y+1/2, -z+1/2'
'-x, -y, -z'
'x-1/2, -y-1/2, z-1/2'

loop_
_atom_site_type_symbol
_atom_site_label
_atom_site_fract_x
_atom_site_fract_y
_atom_site_fract_z
_atom_site_U_iso_or_equiv
_atom_site_adp_type
_atom_site_calc_flag
_atom_site_refinement_flags
_atom_site_occupancy
_atom_site_symmetry_multiplicity
Cu Cu1 0.64417(4) 0.37312(3) 0.56030(3) 0.00781(10) Uani d . 1 1
Mg Mg1 0.98357(10) 0.62883(7) 0.72316(9) 0.00506(16) Uani d . 1 1
Cu Cu2 0.88601(7) 0.86606(5) 0.46685(6) 0.00771(19) Uani d P 0.343(3) 1
Mg Mg2 0.88601(7) 0.86606(5) 0.46685(6) 0.00771(19) Uani d P 0.657(3) 1
P P1 0.70807(7) 0.57775(6) 0.32947(7) 0.00456(13) Uani d . 1 1
P P2 0.88138(7) 0.33721(6) 0.86197(7) 0.00517(13) Uani d . 1 1
O O1 0.5825(2) 0.51553(17) 0.4023(2) 0.0088(3) Uani d . 1 1
O O4 0.8713(2) 0.64903(17) 0.4655(2) 0.0092(3) Uani d . 1 1
O O3 0.5882(2) 0.68080(16) 0.19945(19) 0.0068(3) Uani d . 1 1
O O2 0.7722(2) 0.46440(16) 0.2486(2) 0.0071(3) Uani d . 1 1
O O5 0.8579(2) 0.36647(17) 1.0187(2) 0.0088(3) Uani d . 1 1
O O6 0.7227(2) 0.24356(17) 0.7487(2) 0.0081(3) Uani d . 1 1
O O7 0.8521(2) 0.46259(17) 0.75021(19) 0.0078(3) Uani d . 1 1
O O8 1.0684(2) 0.27408(17) 0.9037(2) 0.0094(3) Uani d . 1 1
O O9 1.1046(2) 0.9118(2) 0.4255(2) 0.0139(4) Uani d . 1 1
H H9A 1.0944 0.9060 0.3265 0.021 Uiso d R 1 1
H H9B 1.2106 0.8782 0.4857 0.021 Uiso d R 1 1

loop_
_atom_site_aniso_label
_atom_site_aniso_U_11
_atom_site_aniso_U_22
_atom_site_aniso_U_33
_atom_site_aniso_U_12
_atom_site_aniso_U_13
_atom_site_aniso_U_23
Cu1 0.01066(15) 0.00588(15) 0.00473(15) -0.00143(9) 0.00122(11) 0.00069(9)
Mg1 0.0054(3) 0.0042(3) 0.0049(3) -0.0001(2) 0.0016(3) 0.0003(3)
Cu2 0.0060(3) 0.0097(3) 0.0068(3) 0.00074(16) 0.00216(19) 0.00187(17)
Mg2 0.0060(3) 0.0097(3) 0.0068(3) 0.00074(16) 0.00216(19) 0.00187(17)
P1 0.0056(2) 0.0043(3) 0.0034(2) 0.00024(18) 0.00156(19) -0.00019(18)
P2 0.0064(2) 0.0046(2) 0.0041(2) -0.00022(19) 0.00177(19) 0.00026(19)
O1 0.0092(7) 0.0097(8) 0.0091(7) 0.0016(6) 0.0054(6) 0.0036(6)
O4 0.0084(7) 0.0097(8) 0.0062(7) -0.0017(6) -0.0001(6) -0.0025(6)
O3 0.0088(7) 0.0052(7) 0.0050(7) 0.0016(6) 0.0017(6) 0.0011(6)
O2 0.0084(7) 0.0061(7) 0.0064(7) 0.0022(6) 0.0027(6) -0.0014(6)
O5 0.0111(8) 0.0102(8) 0.0053(7) -0.0004(6) 0.0036(6) -0.0014(6)
O6 0.0091(7) 0.0078(7) 0.0060(7) -0.0027(6) 0.0019(6) 0.0005(6)
O7 0.0083(7) 0.0056(7) 0.0071(7) -0.0014(6) 0.0011(6) 0.0021(6)
O8 0.0086(7) 0.0099(8) 0.0094(8) 0.0025(6) 0.0035(6) 0.0030(6)
O9 0.0085(7) 0.0256(10) 0.0073(8) 0.0035(7) 0.0032(6) 0.0045(7)

loop_
_atom_type_symbol
_atom_type_description
_atom_type_scat_dispersion_real
_atom_type_scat_dispersion_imag
_atom_type_scat_source
O O 0.0106 0.0060 'International Tables Vol C Tables 4.2.6.8 and 6.1.1.4'
Mg Mg 0.0486 0.0363 'International Tables Vol C Tables 4.2.6.8 and 6.1.1.4'
Cu Cu 0.3201 1.2651 'International Tables Vol C Tables 4.2.6.8 and 6.1.1.4'
P P 0.1023 0.0942 'International Tables Vol C Tables 4.2.6.8 and 6.1.1.4'
H H 0.0000 0.0000 'International Tables Vol C Tables 4.2.6.8 and 6.1.1.4'

loop_
_geom_angle_atom_site_label_1
_geom_angle_atom_site_label_2
_geom_angle_atom_site_label_3
_geom_angle_site_symmetry_1
_geom_angle_site_symmetry_3
_geom_angle
O1 Cu1 O8 . 4_565 96.29(7)
O1 Cu1 O6 . . 172.25(7)
O8 Cu1 O6 4_565 . 91.43(7)
O1 Cu1 O7 . . 99.62(7)
O8 Cu1 O7 4_565 . 146.81(7)
O6 Cu1 O7 . . 73.33(7)
O1 Cu1 O1 . 3_666 77.52(7)
O8 Cu1 O1 4_565 3_666 116.46(6)
O6 Cu1 O1 . 3_666 99.65(6)
O7 Cu1 O1 . 3_666 95.41(6)
O7 Mg1 O2 . 3_766 98.29(7)
O7 Mg1 O4 . . 101.96(7)
O2 Mg1 O4 3_766 . 96.67(7)
O7 Mg1 O3 . 4_676 171.09(8)
O2 Mg1 O3 3_766 4_676 90.39(7)
O4 Mg1 O3 . 4_676 78.89(7)
O7 Mg1 O6 . 2_656 86.54(7)
O2 Mg1 O6 3_766 2_656 166.01(7)
O4 Mg1 O6 . 2_656 95.14(7)
O3 Mg1 O6 4_676 2_656 84.55(7)
O7 Mg1 O5 . 3_767 89.35(7)
O2 Mg1 O5 3_766 3_767 77.24(7)
O4 Mg1 O5 . 3_767 167.90(8)
O3 Mg1 O5 4_676 3_767 90.60(7)
O6 Mg1 O5 2_656 3_767 89.76(7)
O9 Cu2 O5 . 2_656 165.32(8)
O9 Cu2 O2 . 2_655 87.74(7)
O5 Cu2 O2 2_656 2_655 80.18(7)
O9 Cu2 O3 . 4_676 82.06(7)
O5 Cu2 O3 2_656 4_676 107.59(7)
O2 Cu2 O3 2_655 4_676 163.32(7)
O9 Cu2 O4 . . 105.96(8)
O5 Cu2 O4 2_656 . 87.11(7)
O2 Cu2 O4 2_655 . 117.13(7)
O3 Cu2 O4 4_676 . 78.56(6)
O9 Cu2 O9 . 3_776 89.45(7)
O5 Cu2 O9 2_656 3_776 80.53(6)
O2 Cu2 O9 2_655 3_776 81.28(6)
O3 Cu2 O9 4_676 3_776 85.44(6)
O4 Cu2 O9 . 3_776 155.82(7)
O4 P1 O2 . . 111.26(9)
O4 P1 O3 . . 110.54(9)
O2 P1 O3 . . 110.47(9)
O4 P1 O1 . . 109.79(9)
O2 P1 O1 . . 108.93(9)
O3 P1 O1 . . 105.69(9)
O8 P2 O5 . . 110.47(9)
O8 P2 O7 . . 110.33(9)
O5 P2 O7 . . 113.81(9)
O8 P2 O6 . . 111.75(10)
O5 P2 O6 . . 108.96(9)
O7 P2 O6 . . 101.22(9)
H9A O9 H9B . . 104.9

loop_
_geom_bond_atom_site_label_1
_geom_bond_atom_site_label_2
_geom_bond_site_symmetry_2
_geom_bond_distance
Cu1 O1 . 1.9073(17)
Cu1 O8 4_565 1.9322(17)
Cu1 O6 . 1.9980(16)
Cu1 O7 . 2.0169(16)
Cu1 O1 3_666 2.2782(16)
Mg1 O7 . 2.0236(18)
Mg1 O2 3_766 2.0898(17)
Mg1 O4 . 2.1070(18)
Mg1 O3 4_676 2.1071(17)
Mg1 O6 2_656 2.1156(17)
Mg1 O5 3_767 2.1205(18)
Cu2 O9 . 2.0038(18)
Cu2 O5 2_656 2.0268(17)
Cu2 O2 2_655 2.0535(17)
Cu2 O3 4_676 2.0837(16)
Cu2 O4 . 2.1442(18)
Cu2 O9 3_776 2.384(2)
P1 O4 . 1.5340(17)
P1 O2 . 1.5392(16)
P1 O3 . 1.5401(16)
P1 O1 . 1.5491(17)
P2 O8 . 1.5241(17)
P2 O5 . 1.5279(17)
P2 O7 . 1.5473(17)
P2 O6 . 1.5550(17)
O9 H9A . 0.8600
O9 H9B . 0.8600

loop_
_geom_hbond_atom_site_label_D
_geom_hbond_atom_site_label_H
_geom_hbond_atom_site_label_A
_geom_hbond_site_symmetry_A
_geom_hbond_distance_DH
_geom_hbond_distance_HA
_geom_hbond_distance_DA
_geom_hbond_angle_DHA
O9 H9A O1 2_655 0.86 2.22 2.867(2) 131.8
O9 H9A O6 3_766 0.86 2.38 2.934(2) 122.5
O9 H9B O8 2_756 0.86 1.93 2.778(2) 169.6
